data_7712666
loop_
_publ_author_name
'Buchner, Magnus Richard'
'Cocic, Dusan'
'Ivlev, Sergei'
'Spang, Nils'
'M\"uller, Matthias'
'Puchta, Ralph'

_publ_section_title
;
 Ligand exchange at tetra-coordinated beryllium centres
;
_journal_name_full 'Dalton Transactions'
_journal_paper_doi 10.1039/D3DT00713H
_journal_year 2023
_chemical_formula_sum 'C6 H18 Be2 I4 P2'
_chemical_formula_weight 677.76
_space_group_crystal_system monoclinic
_space_group_IT_number 14
_space_group_name_Hall '-P 2yn'
_space_group_name_H-M_alt 'P 1 21/n 1'
_atom_sites_solution_hydrogens geom
_audit_creation_method SHELXL-2018/3
_audit_update_record
;
2023-03-22 deposited with the CCDC.	2023-03-23 downloaded from the CCDC.
;
_cell_angle_alpha 90
_cell_angle_beta 96.498(2)
_cell_angle_gamma 90
_cell_formula_units_Z 2
_cell_length_a 6.9935(2)
_cell_length_b 13.2512(2)
_cell_length_c 10.5272(2)
_cell_measurement_reflns_used 28666
_cell_measurement_temperature 293(2)
_cell_measurement_theta_max 79.16
_cell_measurement_theta_min 5.39
_cell_volume 969.31(4)
_computing_cell_refinement
;
X-Area Recipe 1.36.0.0 (STOE, 2020)
;
_computing_data_collection
;
X-Area WinXpose 2.0.22.0 (STOE, 2016)
;
_computing_data_reduction
;
X-Area Integrate 1.78.3.0 (STOE, 2020)
X-Area X-Red 1.65.2.0 (STOE, 2020)
;
_computing_publication_material
;
STOE & Cie GmbH, X-Area, software package for collecting single-crystal or
multi-domain crystal data on STOE area-detector diffractometers, for image
processing, for the correction and scaling of reflection intensities and
for outlier rejection, version 1.90, Darmstadt 2020
;
_computing_structure_refinement 'SHELXL-2019/1 (Sheldrick, 2019)'
_diffrn_ambient_temperature 293(2)
_diffrn_detector_area_resol_mean 5.81
_diffrn_measured_fraction_theta_full 0.999
_diffrn_measured_fraction_theta_max 0.991
_diffrn_measurement_device_type 'STOE STADIVARI'
_diffrn_measurement_method 'rotation method, \w scans'
_diffrn_radiation_type CuK\a
_diffrn_radiation_wavelength 1.54178
_diffrn_reflns_av_R_equivalents 0.0685
_diffrn_reflns_av_unetI/netI 0.0220
_diffrn_reflns_Laue_measured_fraction_full 0.999
_diffrn_reflns_Laue_measured_fraction_max 0.991
_diffrn_reflns_limit_h_max 8
_diffrn_reflns_limit_h_min -8
_diffrn_reflns_limit_k_max 16
_diffrn_reflns_limit_k_min -16
_diffrn_reflns_limit_l_max 7
_diffrn_reflns_limit_l_min -13
_diffrn_reflns_number 17624
_diffrn_reflns_point_group_measured_fraction_full 0.999
_diffrn_reflns_point_group_measured_fraction_max 0.991
_diffrn_reflns_theta_full 67.679
_diffrn_reflns_theta_max 78.522
_diffrn_reflns_theta_min 5.388
_diffrn_source 'GeniX 3D HF Cu'
_exptl_absorpt_coefficient_mu 51.819
_exptl_absorpt_correction_T_max 0.0036
_exptl_absorpt_correction_T_min 0.0002
_exptl_absorpt_correction_type multi-scan
_exptl_absorpt_process_details
;
STOE LANA, absorption correction by scaling of reflection intensities.
J. Koziskova, F. Hahn, J. Richter, J. Kozisek, "Comparison of different
absorption corrections on the model structure of tetrakis(\m~2~-acetato)-
diaqua-di-copper(II)", Acta Chimica Slovaca, vol. 9, no. 2, 2016, pp. 136 - 140.
Afterwards a spherical absorption correction was performed within STOE LANA.
;
_exptl_crystal_colour colorless
_exptl_crystal_density_diffrn 2.322
_exptl_crystal_description plate
_exptl_crystal_F_000 608
_exptl_crystal_size_max 0.075
_exptl_crystal_size_mid 0.060
_exptl_crystal_size_min 0.050
_refine_diff_density_max 2.708
_refine_diff_density_min -1.730
_refine_diff_density_rms 0.362
_refine_ls_extinction_method none
_refine_ls_goodness_of_fit_ref 1.092
_refine_ls_hydrogen_treatment constr
_refine_ls_matrix_type full
_refine_ls_number_parameters 67
_refine_ls_number_reflns 2067
_refine_ls_number_restraints 0
_refine_ls_restrained_S_all 1.092
_refine_ls_R_factor_all 0.0576
_refine_ls_R_factor_gt 0.0569
_refine_ls_shift/su_max 0.001
_refine_ls_shift/su_mean 0.000
_refine_ls_structure_factor_coef Fsqd
_refine_ls_weighting_details 'w=1/[\s^2^(Fo^2^)+(0.1193P)^2^+3.4572P] where P=(Fo^2^+2Fc^2^)/3'
_refine_ls_weighting_scheme calc
_refine_ls_wR_factor_gt 0.1543
_refine_ls_wR_factor_ref 0.1552
_reflns_Friedel_coverage 0.000
_reflns_number_gt 2012
_reflns_number_total 2067
_reflns_threshold_expression 'I > 2\s(I)'
_cod_data_source_file d3dt00713h2.cif
_cod_data_source_block 5_CCDC1
_cod_original_sg_symbol_H-M 'P 21/n'
_cod_database_code 7712666
_shelx_shelxl_version_number 2018/3
_shelx_space_group_comment
;
The symmetry employed for this shelxl refinement is uniquely defined
by the following loop, which should always be used as a source of
symmetry information in preference to the above space-group names.
They are only intended as comments.
;

loop_
_space_group_symop_operation_xyz
'x, y, z'
'-x+1/2, y+1/2, -z+1/2'
'-x, -y, -z'
'x-1/2, -y-1/2, z-1/2'

loop_
_atom_site_label
_atom_site_type_symbol
_atom_site_fract_x
_atom_site_fract_y
_atom_site_fract_z
_atom_site_U_iso_or_equiv
_atom_site_adp_type
_atom_site_occupancy
_atom_site_site_symmetry_order
_atom_site_calc_flag
_atom_site_refinement_flags_posn
_atom_site_refinement_flags_adp
_atom_site_refinement_flags_occupancy
_atom_site_disorder_assembly
_atom_site_disorder_group
I1 I 0.72221(6) 0.58484(3) 0.50813(4) 0.0255(2) Uani 1 1 d . . . . .
C1 C 0.8304(12) 0.4442(8) 0.1818(8) 0.0375(17) Uani 1 1 d . . . . .
H1A H 0.886252 0.391094 0.136165 0.056 Uiso 1 1 calc R U . . .
H1B H 0.924616 0.469758 0.247355 0.056 Uiso 1 1 calc R U . . .
H1C H 0.788539 0.497647 0.123651 0.056 Uiso 1 1 calc R U . . .
P1 P 0.6243(2) 0.39495(13) 0.25484(16) 0.0226(4) Uani 1 1 d . . . . .
Be1 Be 0.4773(15) 0.5072(7) 0.3509(8) 0.0264(17) Uani 1 1 d . . . . .
I2 I 0.31117(6) 0.61811(3) 0.20913(4) 0.0298(2) Uani 1 1 d . . . . .
C2 C 0.4692(12) 0.3375(6) 0.1243(7) 0.0316(15) Uani 1 1 d . . . . .
H2A H 0.538266 0.285036 0.086234 0.047 Uiso 1 1 calc R U . . .
H2B H 0.429650 0.387850 0.061127 0.047 Uiso 1 1 calc R U . . .
H2C H 0.357794 0.309404 0.156601 0.047 Uiso 1 1 calc R U . . .
C3 C 0.7183(13) 0.2913(6) 0.3565(8) 0.0378(18) Uani 1 1 d . . . . .
H3A H 0.791717 0.246935 0.308722 0.057 Uiso 1 1 calc R U . . .
H3B H 0.613398 0.254727 0.386016 0.057 Uiso 1 1 calc R U . . .
H3C H 0.799492 0.317638 0.428593 0.057 Uiso 1 1 calc R U . . .

loop_
_atom_site_aniso_label
_atom_site_aniso_U_11
_atom_site_aniso_U_22
_atom_site_aniso_U_33
_atom_site_aniso_U_23
_atom_site_aniso_U_13
_atom_site_aniso_U_12
I1 0.0260(3) 0.0272(3) 0.0233(3) -0.00210(14) 0.0038(2) -0.01001(15)
C1 0.033(4) 0.047(5) 0.034(4) -0.001(4) 0.007(3) -0.004(4)
P1 0.0225(8) 0.0233(7) 0.0222(8) -0.0020(6) 0.0031(6) 0.0011(6)
Be1 0.037(5) 0.019(3) 0.023(4) 0.002(3) 0.004(3) -0.001(3)
I2 0.0297(3) 0.0244(3) 0.0347(3) 0.00766(16) 0.0017(2) 0.00298(16)
C2 0.033(4) 0.032(3) 0.029(3) -0.008(3) -0.003(3) -0.005(3)
C3 0.037(4) 0.035(4) 0.041(4) 0.003(3) -0.002(3) 0.015(3)

loop_
_atom_type_symbol
_atom_type_description
_atom_type_scat_dispersion_real
_atom_type_scat_dispersion_imag
_atom_type_scat_source
C C 0.0181 0.0091 'International Tables Vol C Tables 4.2.6.8 and 6.1.1.4'
H H 0.0000 0.0000 'International Tables Vol C Tables 4.2.6.8 and 6.1.1.4'
Be Be 0.0038 0.0014 'International Tables Vol C Tables 4.2.6.8 and 6.1.1.4'
P P 0.2955 0.4335 'International Tables Vol C Tables 4.2.6.8 and 6.1.1.4'
I I -0.3257 6.8362 'International Tables Vol C Tables 4.2.6.8 and 6.1.1.4'

loop_
_geom_angle_atom_site_label_1
_geom_angle_atom_site_label_2
_geom_angle_atom_site_label_3
_geom_angle
_geom_angle_site_symmetry_1
_geom_angle_site_symmetry_3
_geom_angle_publ_flag
Be1 I1 Be1 78.5(3) . 3_666 ?
P1 C1 H1A 109.5 . . ?
P1 C1 H1B 109.5 . . ?
H1A C1 H1B 109.5 . . ?
P1 C1 H1C 109.5 . . ?
H1A C1 H1C 109.5 . . ?
H1B C1 H1C 109.5 . . ?
C3 P1 C2 105.9(4) . . ?
C3 P1 C1 105.5(4) . . ?
C2 P1 C1 105.2(4) . . ?
C3 P1 Be1 114.2(4) . . ?
C2 P1 Be1 111.9(4) . . ?
C1 P1 Be1 113.3(4) . . ?
P1 Be1 I2 111.8(4) . . ?
P1 Be1 I1 105.9(4) . . ?
I2 Be1 I1 115.4(4) . . ?
P1 Be1 I1 106.0(4) . 3_666 ?
I2 Be1 I1 115.1(4) . 3_666 ?
I1 Be1 I1 101.5(3) . 3_666 ?
P1 C2 H2A 109.5 . . ?
P1 C2 H2B 109.5 . . ?
H2A C2 H2B 109.5 . . ?
P1 C2 H2C 109.5 . . ?
H2A C2 H2C 109.5 . . ?
H2B C2 H2C 109.5 . . ?
P1 C3 H3A 109.5 . . ?
P1 C3 H3B 109.5 . . ?
H3A C3 H3B 109.5 . . ?
P1 C3 H3C 109.5 . . ?
H3A C3 H3C 109.5 . . ?
H3B C3 H3C 109.5 . . ?

loop_
_geom_bond_atom_site_label_1
_geom_bond_atom_site_label_2
_geom_bond_distance
_geom_bond_site_symmetry_2
_geom_bond_publ_flag
I1 Be1 2.467(10) . ?
I1 Be1 2.471(9) 3_666 ?
C1 P1 1.829(9) . ?
C1 H1A 0.9600 . ?
C1 H1B 0.9600 . ?
C1 H1C 0.9600 . ?
P1 C3 1.818(8) . ?
P1 C2 1.818(7) . ?
P1 Be1 2.128(10) . ?
Be1 I2 2.312(9) . ?
C2 H2A 0.9600 . ?
C2 H2B 0.9600 . ?
C2 H2C 0.9600 . ?
C3 H3A 0.9600 . ?
C3 H3B 0.9600 . ?
C3 H3C 0.9600 . ?

loop_
_geom_hbond_atom_site_label_D
_geom_hbond_atom_site_label_H
_geom_hbond_atom_site_label_A
_geom_hbond_distance_DH
_geom_hbond_distance_HA
_geom_hbond_distance_DA
_geom_hbond_angle_DHA
_geom_hbond_site_symmetry_A
_geom_hbond_publ_flag
C2 H2C I2 0.96 3.19 4.019(8) 145.2 2_545 yes
C3 H3A I2 0.96 3.28 4.134(8) 148.7 2_645 yes
